data_4078295
loop_
_publ_author_name
'Barreiro, Elena M.'
'Broggini, Diego F. D.'
'Adrio, Luis A.'
'White, Andrew J. P.'
'Schwenk, Rino'
'Togni, Antonio'
'Hii, King Kuok (Mimi)'

_publ_section_title
;
 Gold(I) Complexes of Conformationally Constricted Chiral Ferrocenyl
 Phosphines
;
_journal_issue 9
_journal_name_full Organometallics
_journal_page_first 3745
_journal_paper_doi 10.1021/om300222k
_journal_volume 31
_journal_year 2012
_chemical_absolute_configuration ad
_chemical_formula_moiety 'C31 H37 Au Cl Fe2 P'
_chemical_formula_sum 'C31 H37 Au Cl Fe2 P'
_chemical_formula_weight 784.69
_chemical_name_systematic
; 
 ? 
;
_space_group_IT_number 19
_symmetry_cell_setting orthorhombic
_symmetry_space_group_name_Hall 'P 2ac 2ab'
_symmetry_space_group_name_H-M 'P 21 21 21'
_atom_sites_solution_hydrogens geom
_atom_sites_solution_primary direct
_atom_sites_solution_secondary difmap
_audit_creation_method SHELXL-97
_cell_angle_alpha 90.00
_cell_angle_beta 90.00
_cell_angle_gamma 90.00
_cell_formula_units_Z 4
_cell_length_a 7.21077(17)
_cell_length_b 18.2833(4)
_cell_length_c 20.8090(5)
_cell_measurement_reflns_used 15072
_cell_measurement_temperature 173
_cell_measurement_theta_max 28.9662
_cell_measurement_theta_min 2.9602
_cell_volume 2743.39(11)
_computing_cell_refinement 'CrysAlis RED, Oxford Diffraction Ltd'
_computing_data_collection 'CrysAlis CCD, Oxford Diffraction Ltd'
_computing_data_reduction 'CrysAlis RED, Oxford Diffraction Ltd'
_computing_molecular_graphics 'Bruker SHELXTL'
_computing_publication_material 'Bruker SHELXTL'
_computing_structure_refinement 'SHELXL-97 (Sheldrick, 1997)'
_computing_structure_solution 'SHELXS-97 (Sheldrick, 1990)'
_diffrn_ambient_temperature 173
_diffrn_detector_area_resol_mean 15.9825
_diffrn_measured_fraction_theta_full 0.991
_diffrn_measured_fraction_theta_max 0.900
_diffrn_measurement_device_type 'OD Xcalibur 3'
_diffrn_measurement_method 'omega scans'
_diffrn_radiation_monochromator graphite
_diffrn_radiation_source 'Enhance (Mo) X-ray Source'
_diffrn_radiation_type MoK\a
_diffrn_radiation_wavelength 0.71073
_diffrn_reflns_av_R_equivalents 0.0365
_diffrn_reflns_av_sigmaI/netI 0.0451
_diffrn_reflns_limit_h_max 9
_diffrn_reflns_limit_h_min -7
_diffrn_reflns_limit_k_max 24
_diffrn_reflns_limit_k_min -21
_diffrn_reflns_limit_l_max 25
_diffrn_reflns_limit_l_min -23
_diffrn_reflns_number 20726
_diffrn_reflns_theta_full 27.00
_diffrn_reflns_theta_max 29.03
_diffrn_reflns_theta_min 2.97
_exptl_absorpt_coefficient_mu 6.554
_exptl_absorpt_correction_T_max 0.772
_exptl_absorpt_correction_T_min 0.548
_exptl_absorpt_correction_type analytical
_exptl_absorpt_process_details
; 
CrysAlisPro, Oxford Diffraction Ltd., 
Version 1.171.34.40 (release 27-08-2010 CrysAlis171 .NET) 
(compiled Aug 27 2010,11:50:40) 
Analytical numeric absorption correction using a multifaceted crystal 
model based on expressions derived by R.C. Clark & J.S. Reid. 
(Clark, R. C. & Reid, J. S. (1995). Acta Cryst. A51, 887-897) 
;
_exptl_crystal_colour Yellow
_exptl_crystal_density_diffrn 1.900
_exptl_crystal_density_method 'not measured'
_exptl_crystal_description prisms
_exptl_crystal_F_000 1544
_exptl_crystal_size_max 0.11
_exptl_crystal_size_mid 0.08
_exptl_crystal_size_min 0.05
_refine_diff_density_max 0.947
_refine_diff_density_min -0.601
_refine_diff_density_rms 0.118
_refine_ls_abs_structure_details 'Flack H D (1983), Acta Cryst. A39, 876-881, 2540 Friedel pairs'
_refine_ls_abs_structure_Flack -0.017(3)
_refine_ls_extinction_method none
_refine_ls_goodness_of_fit_ref 0.993
_refine_ls_hydrogen_treatment constr
_refine_ls_matrix_type full
_refine_ls_number_parameters 325
_refine_ls_number_reflns 6252
_refine_ls_number_restraints 0
_refine_ls_restrained_S_all 0.993
_refine_ls_R_factor_all 0.0285
_refine_ls_R_factor_gt 0.0231
_refine_ls_shift/su_max 0.001
_refine_ls_shift/su_mean 0.000
_refine_ls_structure_factor_coef Fsqd
_refine_ls_weighting_details 'calc w=1/[\s^2^(Fo^2^)+(0.0094P)^2^+0.0000P] where P=(Fo^2^+2Fc^2^)/3'
_refine_ls_weighting_scheme calc
_refine_ls_wR_factor_gt 0.0326
_refine_ls_wR_factor_ref 0.0332
_reflns_number_gt 5755
_reflns_number_total 6252
_reflns_threshold_expression >2sigma(I)
_cod_data_source_file om300222k_si_001.cif
_cod_data_source_block (L2)AuCl
_cod_depositor_comments
;
The following automatic conversions were performed:

'_symmetry_cell_setting' value 'Orthorhombic' changed to
'orthorhombic' according to
/home/saulius/struct/CIF-dictionaries/cif_core.dic dictionary named
'cif_core.dic' version 2.4.1 from 2010-06-29.

Automatic conversion script
Id: cif_fix_values 1715 2011-07-08 13:25:40Z adriana 
;
_cod_original_sg_symbol_H-M P2(1)2(1)2(1)
_cod_database_code 4078295

loop_
_symmetry_equiv_pos_as_xyz
'x, y, z'
'-x+1/2, -y, z+1/2'
'-x, y+1/2, -z+1/2'
'x+1/2, -y+1/2, -z'

loop_
_atom_site_label
_atom_site_type_symbol
_atom_site_fract_x
_atom_site_fract_y
_atom_site_fract_z
_atom_site_U_iso_or_equiv
_atom_site_adp_type
_atom_site_occupancy
_atom_site_symmetry_multiplicity
_atom_site_calc_flag
_atom_site_refinement_flags
Au1 Au 0.321955(17) 0.424053(7) 0.358564(6) 0.01717(3) Uani 1 1 d .
Fe1 Fe 0.74336(7) 0.50387(3) 0.11858(2) 0.01517(11) Uani 1 1 d .
Fe2 Fe 0.52272(6) 0.18989(2) 0.12425(2) 0.01279(11) Uani 1 1 d .
Cl1 Cl 0.12587(12) 0.48818(5) 0.42398(5) 0.0331(2) Uani 1 1 d .
P1 P 0.52225(12) 0.36392(4) 0.29566(4) 0.01253(18) Uani 1 1 d .
C1 C 0.6636(4) 0.39797(14) 0.13282(15) 0.0129(7) Uani 1 1 d .
C2 C 0.6234(4) 0.44240(15) 0.18809(16) 0.0112(7) Uani 1 1 d .
C3 C 0.4977(4) 0.49897(17) 0.16673(16) 0.0152(7) Uani 1 1 d .
H3A H 0.4444 0.5358 0.1931 0.018 Uiso 1 1 calc R
C4 C 0.4677(5) 0.49021(17) 0.10049(17) 0.0191(8) Uani 1 1 d .
H4A H 0.3927 0.5208 0.0743 0.023 Uiso 1 1 calc R
C5 C 0.5678(4) 0.42824(18) 0.07925(16) 0.0168(7) Uani 1 1 d .
H5A H 0.5706 0.4099 0.0365 0.020 Uiso 1 1 calc R
C6 C 0.6888(4) 0.42654(16) 0.25461(13) 0.0136(6) Uani 1 1 d .
H6A H 0.8099 0.4002 0.2510 0.016 Uiso 1 1 calc R
C7 C 0.7223(5) 0.49546(16) 0.29489(15) 0.0208(8) Uani 1 1 d .
H7A H 0.8119 0.5271 0.2729 0.031 Uiso 1 1 calc R
H7B H 0.7715 0.4815 0.3371 0.031 Uiso 1 1 calc R
H7C H 0.6051 0.5218 0.3005 0.031 Uiso 1 1 calc R
C8 C 0.4124(4) 0.31013(16) 0.22960(15) 0.0128(7) Uani 1 1 d .
H8A H 0.3883 0.3452 0.1936 0.015 Uiso 1 1 calc R
C9 C 0.2225(4) 0.27951(17) 0.25026(16) 0.0186(8) Uani 1 1 d .
H9A H 0.1683 0.2516 0.2147 0.028 Uiso 1 1 calc R
H9B H 0.1398 0.3200 0.2616 0.028 Uiso 1 1 calc R
H9C H 0.2386 0.2474 0.2876 0.028 Uiso 1 1 calc R
C10 C 0.5458(4) 0.25364(15) 0.20420(15) 0.0118(7) Uani 1 1 d .
C11 C 0.5388(5) 0.17748(15) 0.22087(15) 0.0150(7) Uani 1 1 d .
H11A H 0.4481 0.1552 0.2476 0.018 Uiso 1 1 calc R
C12 C 0.6880(5) 0.14134(15) 0.19129(15) 0.0168(7) Uani 1 1 d .
H12A H 0.7160 0.0907 0.1947 0.020 Uiso 1 1 calc R
C13 C 0.7891(4) 0.19356(15) 0.15554(15) 0.0156(8) Uani 1 1 d .
H13A H 0.8962 0.1837 0.1304 0.019 Uiso 1 1 calc R
C14 C 0.7042(4) 0.26333(15) 0.16331(14) 0.0119(7) Uani 1 1 d .
C15 C 0.7852(4) 0.33162(14) 0.13369(16) 0.0140(7) Uani 1 1 d .
H15A H 0.9002 0.3440 0.1573 0.017 Uiso 1 1 calc R
H15B H 0.8208 0.3202 0.0888 0.017 Uiso 1 1 calc R
C16 C 0.6706(5) 0.29905(15) 0.34005(14) 0.0144(7) Uani 1 1 d .
H16A H 0.7439 0.2707 0.3077 0.017 Uiso 1 1 calc R
C17 C 0.5554(4) 0.24427(16) 0.37884(15) 0.0168(8) Uani 1 1 d .
H17A H 0.4768 0.2709 0.4100 0.020 Uiso 1 1 calc R
H17B H 0.4729 0.2167 0.3495 0.020 Uiso 1 1 calc R
C18 C 0.6813(5) 0.19094(16) 0.41477(16) 0.0215(7) Uani 1 1 d .
H18A H 0.6043 0.1579 0.4414 0.026 Uiso 1 1 calc R
H18B H 0.7496 0.1606 0.3833 0.026 Uiso 1 1 calc R
C19 C 0.8174(5) 0.23002(16) 0.45701(15) 0.0226(8) Uani 1 1 d .
H19A H 0.9011 0.1938 0.4773 0.027 Uiso 1 1 calc R
H19B H 0.7496 0.2558 0.4917 0.027 Uiso 1 1 calc R
C20 C 0.9317(5) 0.28486(17) 0.41933(17) 0.0218(8) Uani 1 1 d .
H20A H 1.0108 0.2585 0.3881 0.026 Uiso 1 1 calc R
H20B H 1.0140 0.3119 0.4491 0.026 Uiso 1 1 calc R
C21 C 0.8085(5) 0.33888(16) 0.38366(15) 0.0181(7) Uani 1 1 d .
H21A H 0.8867 0.3719 0.3574 0.022 Uiso 1 1 calc R
H21B H 0.7398 0.3691 0.4151 0.022 Uiso 1 1 calc R
C22 C 1.0060(4) 0.53001(17) 0.1463(2) 0.0289(9) Uani 1 1 d .
H22A H 1.0708 0.5096 0.1817 0.035 Uiso 1 1 calc R
C23 C 1.0057(5) 0.50299(19) 0.08265(19) 0.0298(10) Uani 1 1 d .
H23A H 1.0713 0.4612 0.0679 0.036 Uiso 1 1 calc R
C24 C 0.8929(5) 0.54810(18) 0.04503(19) 0.0297(10) Uani 1 1 d .
H24A H 0.8677 0.5423 0.0005 0.036 Uiso 1 1 calc R
C25 C 0.8231(6) 0.60389(17) 0.0852(2) 0.0323(10) Uani 1 1 d .
H25A H 0.7428 0.6424 0.0723 0.039 Uiso 1 1 calc R
C26 C 0.8926(5) 0.59282(17) 0.1475(2) 0.0293(9) Uani 1 1 d .
H26A H 0.8676 0.6224 0.1840 0.035 Uiso 1 1 calc R
C27 C 0.2812(5) 0.14395(17) 0.09260(16) 0.0211(9) Uani 1 1 d .
H27A H 0.1883 0.1215 0.1183 0.025 Uiso 1 1 calc R
C28 C 0.4353(5) 0.10884(18) 0.06476(16) 0.0222(8) Uani 1 1 d .
H28A H 0.4645 0.0584 0.0685 0.027 Uiso 1 1 calc R
C29 C 0.5392(5) 0.16124(18) 0.03026(16) 0.0236(8) Uani 1 1 d .
H29A H 0.6502 0.1523 0.0069 0.028 Uiso 1 1 calc R
C30 C 0.4483(5) 0.22946(18) 0.03673(16) 0.0222(8) Uani 1 1 d .
H30A H 0.4874 0.2744 0.0183 0.027 Uiso 1 1 calc R
C31 C 0.2899(4) 0.21910(17) 0.07525(16) 0.0204(8) Uani 1 1 d .
H31A H 0.2039 0.2559 0.0875 0.024 Uiso 1 1 calc R

loop_
_atom_site_aniso_label
_atom_site_aniso_U_11
_atom_site_aniso_U_22
_atom_site_aniso_U_33
_atom_site_aniso_U_23
_atom_site_aniso_U_13
_atom_site_aniso_U_12
Au1 0.01745(6) 0.01688(6) 0.01718(6) -0.00481(6) 0.00392(6) 0.00007(6)
Fe1 0.0148(2) 0.0112(2) 0.0196(3) 0.00166(19) 0.0038(2) -0.00153(18)
Fe2 0.0152(2) 0.0116(2) 0.0116(3) -0.00164(17) -0.0008(2) -0.00045(19)
Cl1 0.0262(5) 0.0368(5) 0.0362(6) -0.0182(4) 0.0129(4) 0.0002(4)
P1 0.0146(4) 0.0118(4) 0.0112(5) -0.0015(3) 0.0009(4) -0.0001(4)
C1 0.0125(15) 0.0108(15) 0.0153(19) 0.0017(12) 0.0040(17) -0.0029(14)
C2 0.0095(17) 0.0073(16) 0.0168(19) 0.0022(12) 0.0034(13) -0.0031(12)
C3 0.0086(17) 0.0154(17) 0.022(2) 0.0012(14) 0.0053(14) 0.0007(14)
C4 0.0140(18) 0.0177(19) 0.026(2) 0.0071(15) -0.0061(16) -0.0042(16)
C5 0.0183(17) 0.0173(17) 0.0146(18) 0.0015(16) -0.0035(14) -0.0072(17)
C6 0.0123(15) 0.0125(15) 0.0160(16) 0.0000(13) 0.0002(14) 0.0006(18)
C7 0.027(2) 0.0183(18) 0.017(2) -0.0020(14) -0.0018(15) -0.0012(15)
C8 0.0164(18) 0.0111(17) 0.0108(19) -0.0009(13) -0.0030(14) -0.0017(14)
C9 0.0149(19) 0.0190(18) 0.022(2) -0.0032(14) 0.0009(15) -0.0016(14)
C10 0.0161(17) 0.0131(17) 0.0062(17) -0.0011(12) -0.0043(14) -0.0026(14)
C11 0.0208(18) 0.0093(17) 0.0149(19) 0.0003(13) -0.0048(15) -0.0031(14)
C12 0.0207(17) 0.0076(15) 0.0221(19) 0.0005(13) -0.0084(17) 0.0024(16)
C13 0.0102(18) 0.0156(17) 0.021(2) -0.0034(13) -0.0036(14) 0.0007(13)
C14 0.0135(18) 0.0092(15) 0.0130(17) -0.0036(12) -0.0016(14) -0.0008(14)
C15 0.0123(17) 0.0130(15) 0.0168(19) -0.0003(13) 0.0051(15) -0.0011(12)
C16 0.0145(16) 0.0144(16) 0.0142(18) -0.0006(11) -0.0005(16) 0.0034(15)
C17 0.0186(18) 0.0167(17) 0.015(2) 0.0030(13) 0.0001(14) -0.0027(14)
C18 0.0275(19) 0.0162(17) 0.021(2) 0.0026(14) 0.0029(19) 0.0003(18)
C19 0.029(2) 0.0239(18) 0.0152(19) 0.0030(14) -0.0033(18) 0.0088(19)
C20 0.0188(19) 0.025(2) 0.021(2) 0.0023(15) -0.0057(16) 0.0003(16)
C21 0.0201(18) 0.0170(17) 0.0172(18) -0.0010(13) -0.0031(16) -0.0011(17)
C22 0.0155(18) 0.028(2) 0.043(3) -0.0013(19) -0.004(2) -0.0101(15)
C23 0.019(2) 0.018(2) 0.052(3) -0.0085(19) 0.022(2) -0.0046(16)
C24 0.038(2) 0.026(2) 0.025(2) 0.0061(17) 0.0141(19) -0.0095(18)
C25 0.033(2) 0.0115(18) 0.052(3) 0.0089(16) 0.014(3) -0.0034(19)
C26 0.030(2) 0.020(2) 0.039(3) -0.0120(18) 0.0164(19) -0.0129(15)
C27 0.020(2) 0.024(2) 0.020(2) 0.0045(15) -0.0068(16) -0.0072(15)
C28 0.030(2) 0.0166(18) 0.020(2) -0.0055(14) -0.0065(17) -0.0023(16)
C29 0.027(2) 0.033(2) 0.011(2) -0.0067(15) 0.0000(16) -0.0057(18)
C30 0.034(2) 0.0175(19) 0.015(2) 0.0025(14) -0.0057(17) -0.0049(17)
C31 0.018(2) 0.025(2) 0.018(2) 0.0014(14) -0.0059(16) 0.0033(15)

loop_
_atom_type_symbol
_atom_type_description
_atom_type_scat_dispersion_real
_atom_type_scat_dispersion_imag
_atom_type_scat_source
C C 0.0033 0.0016 'International Tables Vol C Tables 4.2.6.8 and 6.1.1.4'
H H 0.0000 0.0000 'International Tables Vol C Tables 4.2.6.8 and 6.1.1.4'
P P 0.1023 0.0942 'International Tables Vol C Tables 4.2.6.8 and 6.1.1.4'
Cl Cl 0.1484 0.1585 'International Tables Vol C Tables 4.2.6.8 and 6.1.1.4'
Fe Fe 0.3463 0.8444 'International Tables Vol C Tables 4.2.6.8 and 6.1.1.4'
Au Au -2.0133 8.8022 'International Tables Vol C Tables 4.2.6.8 and 6.1.1.4'

loop_
_geom_angle_atom_site_label_1
_geom_angle_atom_site_label_2
_geom_angle_atom_site_label_3
_geom_angle
P1 Au1 Cl1 177.93(3)
C2 Fe1 C23 130.93(14)
C2 Fe1 C22 108.99(15)
C23 Fe1 C22 40.61(15)
C2 Fe1 C3 41.67(12)
C23 Fe1 C3 171.53(15)
C22 Fe1 C3 132.84(15)
C2 Fe1 C4 69.36(13)
C23 Fe1 C4 146.94(14)
C22 Fe1 C4 171.07(14)
C3 Fe1 C4 40.32(12)
C2 Fe1 C25 149.46(15)
C23 Fe1 C25 67.64(15)
C22 Fe1 C25 67.88(16)
C3 Fe1 C25 116.89(15)
C4 Fe1 C25 108.79(16)
C2 Fe1 C24 169.01(14)
C23 Fe1 C24 40.15(14)
C22 Fe1 C24 68.13(17)
C3 Fe1 C24 147.82(14)
C4 Fe1 C24 115.19(15)
C25 Fe1 C24 40.50(14)
C2 Fe1 C26 117.20(15)
C23 Fe1 C26 67.92(14)
C22 Fe1 C26 40.46(12)
C3 Fe1 C26 110.41(14)
C4 Fe1 C26 131.78(14)
C25 Fe1 C26 40.25(15)
C24 Fe1 C26 68.05(15)
C2 Fe1 C1 41.40(11)
C23 Fe1 C1 107.93(13)
C22 Fe1 C1 116.33(14)
C3 Fe1 C1 69.01(12)
C4 Fe1 C1 68.65(13)
C25 Fe1 C1 168.40(16)
C24 Fe1 C1 129.35(14)
C26 Fe1 C1 149.51(15)
C2 Fe1 C5 69.29(12)
C23 Fe1 C5 115.04(14)
C22 Fe1 C5 147.93(13)
C3 Fe1 C5 68.22(13)
C4 Fe1 C5 40.52(12)
C25 Fe1 C5 130.13(16)
C24 Fe1 C5 107.16(15)
C26 Fe1 C5 169.39(15)
C1 Fe1 C5 40.77(12)
C11 Fe2 C29 157.57(12)
C11 Fe2 C13 68.35(13)
C29 Fe2 C13 105.21(14)
C11 Fe2 C28 122.74(13)
C29 Fe2 C28 40.72(13)
C13 Fe2 C28 120.89(13)
C11 Fe2 C30 160.78(13)
C29 Fe2 C30 40.81(13)
C13 Fe2 C30 121.72(14)
C28 Fe2 C30 68.38(13)
C11 Fe2 C31 125.01(14)
C29 Fe2 C31 68.47(14)
C13 Fe2 C31 158.86(13)
C28 Fe2 C31 68.29(13)
C30 Fe2 C31 40.51(13)
C11 Fe2 C10 41.37(11)
C29 Fe2 C10 158.43(13)
C13 Fe2 C10 69.01(12)
C28 Fe2 C10 160.06(13)
C30 Fe2 C10 123.34(13)
C31 Fe2 C10 109.04(13)
C11 Fe2 C12 40.43(12)
C29 Fe2 C12 120.88(14)
C13 Fe2 C12 40.65(12)
C28 Fe2 C12 106.32(13)
C30 Fe2 C12 157.36(14)
C31 Fe2 C12 159.96(14)
C10 Fe2 C12 69.06(12)
C11 Fe2 C27 108.83(14)
C29 Fe2 C27 68.46(14)
C13 Fe2 C27 157.54(12)
C28 Fe2 C27 40.44(13)
C30 Fe2 C27 68.42(13)
C31 Fe2 C27 40.82(12)
C10 Fe2 C27 124.61(13)
C12 Fe2 C27 122.70(13)
C11 Fe2 C14 69.04(12)
C29 Fe2 C14 121.04(13)
C13 Fe2 C14 40.93(11)
C28 Fe2 C14 156.99(13)
C30 Fe2 C14 106.95(13)
C31 Fe2 C14 123.71(12)
C10 Fe2 C14 41.17(12)
C12 Fe2 C14 68.86(12)
C27 Fe2 C14 160.81(13)
C16 P1 C6 104.49(14)
C16 P1 C8 106.03(13)
C6 P1 C8 105.03(14)
C16 P1 Au1 113.40(10)
C6 P1 Au1 112.44(10)
C8 P1 Au1 114.56(10)
C5 C1 C2 108.0(3)
C5 C1 C15 127.5(3)
C2 C1 C15 124.5(3)
C5 C1 Fe1 69.77(16)
C2 C1 Fe1 68.71(15)
C15 C1 Fe1 127.3(2)
C1 C2 C3 106.5(3)
C1 C2 C6 124.7(3)
C3 C2 C6 128.6(3)
C1 C2 Fe1 69.89(17)
C3 C2 Fe1 69.58(17)
C6 C2 Fe1 129.5(2)
C4 C3 C2 108.5(3)
C4 C3 Fe1 69.88(19)
C2 C3 Fe1 68.74(17)
C3 C4 C5 108.6(3)
C3 C4 Fe1 69.80(19)
C5 C4 Fe1 70.02(19)
C4 C5 C1 108.3(3)
C4 C5 Fe1 69.46(19)
C1 C5 Fe1 69.46(17)
C2 C6 C7 113.4(2)
C2 C6 P1 109.9(2)
C7 C6 P1 110.8(2)
C10 C8 C9 114.6(2)
C10 C8 P1 110.4(2)
C9 C8 P1 111.3(2)
C14 C10 C11 106.9(3)
C14 C10 C8 129.1(3)
C11 C10 C8 123.9(3)
C14 C10 Fe2 69.62(17)
C11 C10 Fe2 68.89(17)
C8 C10 Fe2 128.8(2)
C12 C11 C10 108.9(3)
C12 C11 Fe2 70.23(18)
C10 C11 Fe2 69.74(18)
C11 C12 C13 107.9(3)
C11 C12 Fe2 69.35(18)
C13 C12 Fe2 69.33(17)
C12 C13 C14 108.9(3)
C12 C13 Fe2 70.02(18)
C14 C13 Fe2 70.08(17)
C13 C14 C10 107.4(3)
C13 C14 C15 121.9(3)
C10 C14 C15 130.7(3)
C13 C14 Fe2 68.99(16)
C10 C14 Fe2 69.21(17)
C15 C14 Fe2 128.9(2)
C1 C15 C14 116.6(2)
C21 C16 C17 110.6(2)
C21 C16 P1 111.57(19)
C17 C16 P1 111.7(2)
C18 C17 C16 110.7(3)
C19 C18 C17 111.8(3)
C18 C19 C20 111.6(3)
C19 C20 C21 111.3(3)
C20 C21 C16 111.1(2)
C26 C22 C23 107.5(4)
C26 C22 Fe1 69.93(18)
C23 C22 Fe1 69.6(2)
C24 C23 C22 108.6(3)
C24 C23 Fe1 70.1(2)
C22 C23 Fe1 69.77(19)
C23 C24 C25 107.6(4)
C23 C24 Fe1 69.7(2)
C25 C24 Fe1 69.7(2)
C26 C25 C24 108.4(3)
C26 C25 Fe1 69.94(18)
C24 C25 Fe1 69.77(18)
C25 C26 C22 107.9(3)
C25 C26 Fe1 69.8(2)
C22 C26 Fe1 69.60(17)
C28 C27 C31 107.5(3)
C28 C27 Fe2 69.35(18)
C31 C27 Fe2 69.31(18)
C27 C28 C29 108.6(3)
C27 C28 Fe2 70.22(18)
C29 C28 Fe2 69.53(18)
C28 C29 C30 107.7(3)
C28 C29 Fe2 69.75(19)
C30 C29 Fe2 69.73(19)
C31 C30 C29 108.1(3)
C31 C30 Fe2 69.88(18)
C29 C30 Fe2 69.47(19)
C30 C31 C27 108.1(3)
C30 C31 Fe2 69.61(19)
C27 C31 Fe2 69.87(18)

loop_
_geom_bond_atom_site_label_1
_geom_bond_atom_site_label_2
_geom_bond_distance
Au1 P1 2.2379(8)
Au1 Cl1 2.2863(8)
Fe1 C2 2.026(3)
Fe1 C23 2.034(3)
Fe1 C22 2.036(3)
Fe1 C3 2.037(3)
Fe1 C4 2.038(3)
Fe1 C25 2.039(3)
Fe1 C24 2.039(3)
Fe1 C26 2.041(3)
Fe1 C1 2.041(3)
Fe1 C5 2.046(3)
Fe2 C11 2.027(3)
Fe2 C29 2.028(3)
Fe2 C13 2.029(3)
Fe2 C28 2.031(3)
Fe2 C30 2.032(3)
Fe2 C31 2.035(3)
Fe2 C10 2.038(3)
Fe2 C12 2.038(3)
Fe2 C27 2.043(3)
Fe2 C14 2.044(3)
P1 C16 1.845(3)
P1 C6 1.866(3)
P1 C8 1.867(3)
C1 C5 1.423(4)
C1 C2 1.438(4)
C1 C15 1.497(4)
C2 C3 1.445(4)
C2 C6 1.491(4)
C3 C4 1.404(4)
C4 C5 1.414(5)
C6 C7 1.533(4)
C8 C10 1.507(4)
C8 C9 1.540(4)
C10 C14 1.435(4)
C10 C11 1.436(4)
C11 C12 1.405(4)
C12 C13 1.413(4)
C13 C14 1.424(4)
C14 C15 1.510(4)
C16 C21 1.531(4)
C16 C17 1.531(4)
C17 C18 1.528(4)
C18 C19 1.499(4)
C19 C20 1.516(4)
C20 C21 1.522(4)
C22 C26 1.410(4)
C22 C23 1.413(5)
C23 C24 1.398(5)
C24 C25 1.411(5)
C25 C26 1.404(5)
C27 C28 1.408(4)
C27 C31 1.422(4)
C28 C29 1.412(5)
C29 C30 1.416(5)
C30 C31 1.408(5)
